data_1540736
loop_
_publ_author_name
'Ma, Xiaofeng'
'Sun, Rui'
'Cheng, Jinghui'
'Liu, Jiaoyan'
'Gou, Fei'
'Xiang, Haifeng'
'Zhou, Xiangge'

_publ_section_title
;
 Fluorescence Aggregation-Caused Quenching versus Aggregation-Induced
 Emission: A Visual Teaching Technology for Undergraduate Chemistry
 Students
;
_journal_issue 2
_journal_name_full 'Journal of Chemical Education'
_journal_page_first 345
_journal_paper_doi 10.1021/acs.jchemed.5b00483
_journal_volume 93
_journal_year 2016
_chemical_formula_moiety 'C14 H12 N2 O2'
_chemical_formula_sum 'C14 H12 N2 O2'
_chemical_formula_weight 240.26
_chemical_name_systematic
; 
 ? 
;
_space_group_IT_number 14
_symmetry_cell_setting monoclinic
_symmetry_space_group_name_Hall '-P 2yn'
_symmetry_space_group_name_H-M 'P 1 21/n 1'
_atom_sites_solution_hydrogens geom
_atom_sites_solution_primary direct
_atom_sites_solution_secondary difmap
_audit_creation_method SHELXL-97
_cell_angle_alpha 90.00
_cell_angle_beta 107.98(2)
_cell_angle_gamma 90.00
_cell_formula_units_Z 2
_cell_length_a 8.5418(14)
_cell_length_b 6.3200(12)
_cell_length_c 11.847(2)
_cell_measurement_reflns_used 32
_cell_measurement_temperature 295(2)
_cell_measurement_theta_max 17.99
_cell_measurement_theta_min 4.94
_cell_volume 608.3(2)
_computing_cell_refinement 'XSCANS (Bruker, 1997)'
_computing_data_collection 'XSCANS (Bruker, 1997)'
_computing_data_reduction 'XSCANS (Bruker, 1997)'
_computing_molecular_graphics 'SHELXTL (Bruker, 1997)'
_computing_publication_material 'SHELXTL (Bruker, 1997)'
_computing_structure_refinement 'SHELXTL (Bruker, 1997)'
_computing_structure_solution 'SHELXTL (Bruker, 1997)'
_diffrn_ambient_temperature 295(2)
_diffrn_measured_fraction_theta_full 0.997
_diffrn_measured_fraction_theta_max 0.997
_diffrn_measurement_device_type 'Bruker P4'
_diffrn_measurement_method '\w scans'
_diffrn_radiation_monochromator graphite
_diffrn_radiation_source 'fine-focus sealed tube'
_diffrn_radiation_type MoK\a
_diffrn_radiation_wavelength 0.71073
_diffrn_reflns_av_R_equivalents 0.0280
_diffrn_reflns_av_sigmaI/netI 0.0424
_diffrn_reflns_limit_h_max 1
_diffrn_reflns_limit_h_min -10
_diffrn_reflns_limit_k_max 1
_diffrn_reflns_limit_k_min -7
_diffrn_reflns_limit_l_max 14
_diffrn_reflns_limit_l_min -14
_diffrn_reflns_number 1625
_diffrn_reflns_theta_full 25.44
_diffrn_reflns_theta_max 25.44
_diffrn_reflns_theta_min 2.60
_diffrn_standards_decay_% 0
_diffrn_standards_interval_count 97
_diffrn_standards_number 3
_exptl_absorpt_coefficient_mu 0.090
_exptl_absorpt_correction_type none
_exptl_crystal_colour yellow
_exptl_crystal_density_diffrn 1.312
_exptl_crystal_density_method 'not measured'
_exptl_crystal_description prism
_exptl_crystal_F_000 252
_exptl_crystal_size_max 0.4
_exptl_crystal_size_mid 0.4
_exptl_crystal_size_min 0.3
_refine_diff_density_max 0.241
_refine_diff_density_min -0.138
_refine_diff_density_rms 0.034
_refine_ls_extinction_method none
_refine_ls_goodness_of_fit_ref 1.026
_refine_ls_hydrogen_treatment constr
_refine_ls_matrix_type full
_refine_ls_number_parameters 83
_refine_ls_number_reflns 1130
_refine_ls_number_restraints 0
_refine_ls_restrained_S_all 1.026
_refine_ls_R_factor_all 0.0719
_refine_ls_R_factor_gt 0.0453
_refine_ls_shift/su_max 0.000
_refine_ls_shift/su_mean 0.000
_refine_ls_structure_factor_coef Fsqd
_refine_ls_weighting_details 'calc w=1/[\s^2^(Fo^2^)+(0.001P)^2^+0.25P] where P=(Fo^2^+2Fc^2^)/3'
_refine_ls_weighting_scheme calc
_refine_ls_wR_factor_gt 0.0828
_refine_ls_wR_factor_ref 0.0941
_reflns_number_gt 729
_reflns_number_total 1130
_reflns_threshold_expression I>2\s(I)
_cod_data_source_file ed5b00483_si_004.cif
_cod_data_source_block taj-1
_cod_depositor_comments
;
The following automatic conversions were performed:

'_symmetry_cell_setting' value 'Monoclinic' changed to 'monoclinic'
according to
/usr/data/users/saulius/crontab/automatic-downloads/rss-feeds/ACS/lib/dictionaries/cif_core.dic
dictionary named 'cif_core.dic' version 2.4.2 from 2011-04-26.

Automatic conversion script
Id: cif_fix_values 4268 2015-11-12 08:31:59Z antanas 

 Adding full bibliography for 1540736.cif.
;
_cod_original_cell_volume 608.34(19)
_cod_original_sg_symbol_H-M P2(1)/n
_cod_database_code 1540736

loop_
_symmetry_equiv_pos_as_xyz
'x, y, z'
'-x+1/2, y+1/2, -z+1/2'
'-x, -y, -z'
'x-1/2, -y-1/2, z-1/2'

loop_
_atom_site_label
_atom_site_type_symbol
_atom_site_fract_x
_atom_site_fract_y
_atom_site_fract_z
_atom_site_U_iso_or_equiv
_atom_site_adp_type
_atom_site_occupancy
_atom_site_symmetry_multiplicity
_atom_site_calc_flag
_atom_site_refinement_flags
O1 O 0.3802(2) 0.3249(3) 0.27484(13) 0.0785(6) Uani 1 1 d .
H1A H 0.3908 0.2142 0.3125 0.094 Uiso 1 1 calc R
N1 N 0.4974(2) 0.0846(3) 0.46137(12) 0.0499(4) Uani 1 1 d .
C1 C 0.6184(2) 0.2120(3) 0.49693(16) 0.0488(5) Uani 1 1 d .
H1B H 0.6992 0.1855 0.5687 0.059 Uiso 1 1 calc R
C2 C 0.6338(2) 0.3961(3) 0.42924(16) 0.0468(5) Uani 1 1 d .
C3 C 0.5136(3) 0.4478(4) 0.32109(17) 0.0541(5) Uani 1 1 d .
C4 C 0.5310(3) 0.6289(4) 0.26062(19) 0.0648(6) Uani 1 1 d .
H4A H 0.4508 0.6637 0.1899 0.078 Uiso 1 1 calc R
C5 C 0.6649(3) 0.7573(4) 0.3036(2) 0.0683(7) Uani 1 1 d .
H5A H 0.6752 0.8781 0.2615 0.082 Uiso 1 1 calc R
C6 C 0.7854(3) 0.7098(4) 0.4089(2) 0.0658(6) Uani 1 1 d .
H6A H 0.8769 0.7970 0.4376 0.079 Uiso 1 1 calc R
C7 C 0.7678(3) 0.5313(4) 0.47044(19) 0.0582(6) Uani 1 1 d .
H7A H 0.8479 0.5002 0.5418 0.070 Uiso 1 1 calc R

loop_
_atom_site_aniso_label
_atom_site_aniso_U_11
_atom_site_aniso_U_22
_atom_site_aniso_U_33
_atom_site_aniso_U_23
_atom_site_aniso_U_13
_atom_site_aniso_U_12
O1 0.0691(10) 0.0939(14) 0.0555(9) 0.0222(9) -0.0056(8) -0.0170(10)
N1 0.0557(10) 0.0504(10) 0.0404(8) 0.0041(8) 0.0102(8) 0.0022(9)
C1 0.0506(11) 0.0534(12) 0.0390(9) 0.0000(9) 0.0088(8) 0.0043(10)
C2 0.0498(11) 0.0499(12) 0.0408(9) -0.0016(9) 0.0143(8) 0.0033(9)
C3 0.0524(12) 0.0626(14) 0.0458(10) 0.0041(11) 0.0131(9) -0.0009(11)
C4 0.0703(15) 0.0706(16) 0.0538(12) 0.0160(12) 0.0197(11) 0.0085(13)
C5 0.0870(18) 0.0580(15) 0.0727(15) 0.0098(13) 0.0434(14) 0.0042(14)
C6 0.0697(15) 0.0585(14) 0.0750(15) -0.0060(13) 0.0311(12) -0.0093(12)
C7 0.0579(13) 0.0598(14) 0.0552(12) -0.0041(11) 0.0149(10) -0.0018(11)

loop_
_atom_type_symbol
_atom_type_description
_atom_type_scat_dispersion_real
_atom_type_scat_dispersion_imag
_atom_type_scat_source
C C 0.0033 0.0016 'International Tables Vol C Tables 4.2.6.8 and 6.1.1.4'
H H 0.0000 0.0000 'International Tables Vol C Tables 4.2.6.8 and 6.1.1.4'
N N 0.0061 0.0033 'International Tables Vol C Tables 4.2.6.8 and 6.1.1.4'
O O 0.0106 0.0060 'International Tables Vol C Tables 4.2.6.8 and 6.1.1.4'

loop_
_geom_angle_atom_site_label_1
_geom_angle_atom_site_label_2
_geom_angle_atom_site_label_3
_geom_angle
_geom_angle_site_symmetry_3
C3 O1 H1A 109.5 .
C1 N1 N1 114.05(19) 3_656
N1 C1 C2 121.98(17) .
N1 C1 H1B 119.0 .
C2 C1 H1B 119.0 .
C7 C2 C3 117.7(2) .
C7 C2 C1 120.46(18) .
C3 C2 C1 121.78(19) .
O1 C3 C4 118.63(19) .
O1 C3 C2 121.49(19) .
C4 C3 C2 119.9(2) .
C5 C4 C3 120.7(2) .
C5 C4 H4A 119.7 .
C3 C4 H4A 119.7 .
C4 C5 C6 120.8(2) .
C4 C5 H5A 119.6 .
C6 C5 H5A 119.6 .
C7 C6 C5 118.9(2) .
C7 C6 H6A 120.6 .
C5 C6 H6A 120.6 .
C6 C7 C2 122.0(2) .
C6 C7 H7A 119.0 .
C2 C7 H7A 119.0 .

loop_
_geom_bond_atom_site_label_1
_geom_bond_atom_site_label_2
_geom_bond_distance
_geom_bond_site_symmetry_2
O1 C3 1.348(3) .
O1 H1A 0.8200 .
N1 C1 1.275(2) .
N1 N1 1.399(3) 3_656
C1 C2 1.442(3) .
C1 H1B 0.9300 .
C2 C7 1.390(3) .
C2 C3 1.411(3) .
C3 C4 1.382(3) .
C4 C5 1.366(3) .
C4 H4A 0.9300 .
C5 C6 1.383(3) .
C5 H5A 0.9300 .
C6 C7 1.377(3) .
C6 H6A 0.9300 .
C7 H7A 0.9300 .

loop_
_geom_hbond_atom_site_label_D
_geom_hbond_atom_site_label_H
_geom_hbond_atom_site_label_A
_geom_hbond_distance_DH
_geom_hbond_distance_HA
_geom_hbond_distance_DA
_geom_hbond_angle_DHA
O1 H1A N1 0.82 1.90 2.613(2) 144.4
